data_9007908
loop_
_publ_author_name
'Weil, M.'

_publ_section_title
;
 Schuetteite, Hg3(SO4)O2, a re-investigation
 Locality: synthetic
;
_journal_name_full 'Acta Crystallographica, Section E'
_journal_page_first i98
_journal_page_last i100
_journal_paper_doi 10.1107/S1600536801017561
_journal_volume 57
_journal_year 2001
_chemical_formula_sum 'Hg5 O9 S2'
_chemical_name_mineral Schuetteite
_space_group_IT_number 152
_symmetry_space_group_name_Hall 'P 31 2"'
_symmetry_space_group_name_H-M 'P 31 2 1'
_cell_angle_alpha 90
_cell_angle_beta 90
_cell_angle_gamma 120
_cell_length_a 7.0429
_cell_length_b 7.0429
_cell_length_c 10.0166
_cell_formula_units_Z 2
_cell_volume 430.283
_exptl_crystal_density_diffrn 9.348
_cod_original_formula_sum 'Hg5 S2 O9'
_cod_database_code 9007908

loop_
_symmetry_equiv_pos_as_xyz
x,y,z
y,x,-z
-y,x-y,1/3+z
-x,-x+y,1/3-z
-x+y,-x,2/3+z
x-y,-y,2/3-z

loop_
_atom_site_aniso_label
_atom_site_aniso_U_11
_atom_site_aniso_U_22
_atom_site_aniso_U_33
_atom_site_aniso_U_12
_atom_site_aniso_U_13
_atom_site_aniso_U_23
Hg1 0.01160 0.01295 0.02007 0.00489 -0.00111 -0.00063
Hg2 0.01365 0.01000 0.02020 0.00502 0.00068 0.00140
S 0.01830 0.01790 0.01780 0.00890 -0.00050 -0.00110
O1 0.00900 0.00700 0.02800 -0.00100 -0.00100 -0.00100

loop_
_atom_site_label
_atom_site_fract_x
_atom_site_fract_y
_atom_site_fract_z
_atom_site_occupancy
_atom_site_U_iso_or_equiv
Hg1 0.18904 0.50427 0.31516 1.00000 0.01543
Hg2 0.70266 0.00000 0.33330 1.00000 0.01503
S 0.22310 0.00000 0.33330 1.00000 0.01800
O1 0.15530 0.48400 0.04900 1.00000 0.01690
O2A 0.25600 0.20200 0.25780 0.50000 0.02700
O2B 0.13300 0.12300 0.27060 0.50000 0.02700
O3A 0.39900 0.07600 0.43620 0.50000 0.02500
O3B 0.39100 0.13500 0.43100 0.50000 0.02500

_cod_duplicate_entry 2200745
